data_4508819
loop_
_publ_author_name
'Trivedi, Darshak R.'
'Dastidar, Parthasarathi'

_publ_section_title
;
 Cation-Induced Supramolecular Isomerism in the Hydrogen-Bonded Network of
 Secondary Ammonium Monocarboxylate Salts:&#x2009; A New Class of Organo
 Gelator and Their Structures
;
_journal_issue 9
_journal_name_full 'Crystal Growth &amp; Design'
_journal_page_first 2114
_journal_paper_doi 10.1021/cg060325c
_journal_volume 6
_journal_year 2006
_chemical_formula_sum 'C24 H25 N O2'
_chemical_formula_weight 359.45
_chemical_name_systematic
; 
 ? 
;
_space_group_IT_number 61
_symmetry_cell_setting orthorhombic
_symmetry_space_group_name_Hall '-P 2ac 2ab'
_symmetry_space_group_name_H-M 'P b c a'
_atom_sites_solution_hydrogens geom
_atom_sites_solution_primary direct
_atom_sites_solution_secondary difmap
_audit_creation_method SHELXL-97
_cell_angle_alpha 90.00
_cell_angle_beta 90.00
_cell_angle_gamma 90.00
_cell_formula_units_Z 8
_cell_length_a 10.7493(10)
_cell_length_b 22.797(2)
_cell_length_c 16.6738(16)
_cell_measurement_temperature 293(2)
_cell_volume 4085.9(7)
_computing_cell_refinement 'BRUKER AXS SMART 3'
_computing_data_collection 'BRUKER AXS SMART 3'
_computing_data_reduction 'BRUKER AXS SMART 3'
_computing_molecular_graphics 'PLATON; 'MERCURY 1.2'
_computing_structure_refinement 'SHELXL-97 (Sheldrick, 1997)'
_computing_structure_solution 'SHELXS-97 (Sheldrick, 1990)'
_diffrn_ambient_temperature 293(2)
_diffrn_detector_area_resol_mean 0.3
_diffrn_measured_fraction_theta_full 1.000
_diffrn_measured_fraction_theta_max 1.000
_diffrn_measurement_device_type 'BRUKER SMART CCD AREA DETECTOR'
_diffrn_measurement_method PHI-OMEGA
_diffrn_radiation_monochromator graphite
_diffrn_radiation_source 'fine-focus sealed tube'
_diffrn_radiation_type MoK\a
_diffrn_radiation_wavelength 0.71073
_diffrn_reflns_av_R_equivalents 0.0394
_diffrn_reflns_av_sigmaI/netI 0.0255
_diffrn_reflns_limit_h_max 10
_diffrn_reflns_limit_h_min -11
_diffrn_reflns_limit_k_max 24
_diffrn_reflns_limit_k_min -24
_diffrn_reflns_limit_l_max 17
_diffrn_reflns_limit_l_min -12
_diffrn_reflns_number 15478
_diffrn_reflns_theta_full 22.49
_diffrn_reflns_theta_max 22.49
_diffrn_reflns_theta_min 1.79
_diffrn_standards_decay_% <10
_exptl_absorpt_coefficient_mu 0.074
_exptl_absorpt_correction_type SADABS
_exptl_crystal_colour COLOURLESS
_exptl_crystal_density_diffrn 1.169
_exptl_crystal_density_method 'not measured'
_exptl_crystal_description PLATE
_exptl_crystal_F_000 1536
_exptl_crystal_size_max 0.43
_exptl_crystal_size_mid 0.38
_exptl_crystal_size_min 0.21
_refine_diff_density_max 0.163
_refine_diff_density_min -0.127
_refine_diff_density_rms 0.029
_refine_ls_extinction_method none
_refine_ls_goodness_of_fit_ref 1.142
_refine_ls_hydrogen_treatment mixed
_refine_ls_matrix_type full
_refine_ls_number_parameters 344
_refine_ls_number_reflns 2670
_refine_ls_number_restraints 0
_refine_ls_restrained_S_all 1.142
_refine_ls_R_factor_all 0.0621
_refine_ls_R_factor_gt 0.0483
_refine_ls_shift/su_max 0.000
_refine_ls_shift/su_mean 0.000
_refine_ls_structure_factor_coef Fsqd
_refine_ls_weighting_details 'calc w=1/[\s^2^(Fo^2^)+(0.0641P)^2^+0.3125P] where P=(Fo^2^+2Fc^2^)/3'
_refine_ls_weighting_scheme calc
_refine_ls_wR_factor_gt 0.1152
_refine_ls_wR_factor_ref 0.1219
_reflns_number_gt 2174
_reflns_number_total 2670
_reflns_threshold_expression >2sigma(I)
_cod_data_source_file cg060325csup5.cif
_cod_data_source_block dt0973m
_cod_depositor_comments
;
The following automatic conversions were performed:

'_symmetry_cell_setting' value 'ORTHORHOMBIC' changed to
'orthorhombic' according to
/home/saulius/struct/CIF-dictionaries/cif_core.dic dictionary named
'cif_core.dic' version 2.4.2 from 2011-04-26.

Automatic conversion script
Id: cif_fix_values 1891 2012-01-12 08:04:46Z andrius 
;
_cod_original_sg_symbol_H-M Pbca
_cod_database_code 4508819

loop_
_symmetry_equiv_pos_as_xyz
'x, y, z'
'-x+1/2, -y, z+1/2'
'x+1/2, -y+1/2, -z'
'-x, y+1/2, -z+1/2'
'-x, -y, -z'
'x-1/2, y, -z-1/2'
'-x-1/2, y-1/2, z'
'x, -y-1/2, z-1/2'

loop_
_atom_site_label
_atom_site_type_symbol
_atom_site_fract_x
_atom_site_fract_y
_atom_site_fract_z
_atom_site_U_iso_or_equiv
_atom_site_adp_type
_atom_site_occupancy
_atom_site_symmetry_multiplicity
_atom_site_calc_flag
H23 H 0.068(4) 0.0776(16) -0.027(2) 0.131(14) Uiso 1 1 d
O1 O 0.37690(14) 0.50628(7) 0.22931(10) 0.0588(5) Uani 1 1 d
O2 O 0.52855(14) 0.44146(7) 0.22373(10) 0.0591(5) Uani 1 1 d
C1 C 0.4164(2) 0.45453(10) 0.22075(13) 0.0416(6) Uani 1 1 d
C2 C 0.3227(2) 0.40741(10) 0.20621(14) 0.0447(6) Uani 1 1 d
C3 C 0.3502(2) 0.35495(10) 0.18033(13) 0.0437(6) Uani 1 1 d
C9 C 0.1421(2) 0.30815(11) 0.19076(15) 0.0516(6) Uani 1 1 d
C4 C 0.26443(19) 0.30688(9) 0.16254(12) 0.0399(6) Uani 1 1 d
C5 C 0.3016(2) 0.25897(10) 0.11544(14) 0.0477(6) Uani 1 1 d
C6 C 0.2150(3) 0.21587(11) 0.09731(16) 0.0560(7) Uani 1 1 d
C8 C 0.0588(3) 0.26460(11) 0.17279(17) 0.0614(8) Uani 1 1 d
C7 C 0.0956(3) 0.21834(12) 0.12578(17) 0.0634(8) Uani 1 1 d
C10 C 0.4312(3) 0.25410(19) 0.0829(3) 0.0832(11) Uani 1 1 d
N1 N 0.36310(19) 0.03563(8) 0.20358(11) 0.0432(5) Uani 1 1 d
C16 C 0.3374(2) 0.11324(10) 0.30604(13) 0.0452(6) Uani 1 1 d
C19 C 0.3432(2) 0.05247(10) 0.05415(14) 0.0497(6) Uani 1 1 d
C17 C 0.3935(3) 0.09675(11) 0.22685(16) 0.0507(6) Uani 1 1 d
C18 C 0.4057(3) 0.01951(13) 0.12154(15) 0.0569(7) Uani 1 1 d
C15 C 0.2811(2) 0.16725(12) 0.31428(18) 0.0615(7) Uani 1 1 d
C24 C 0.2157(3) 0.05131(13) 0.04413(18) 0.0665(8) Uani 1 1 d
C23 C 0.1608(4) 0.07720(15) -0.0217(2) 0.0805(9) Uani 1 1 d
C11 C 0.3439(3) 0.07743(14) 0.37128(17) 0.0756(9) Uani 1 1 d
C20 C 0.4133(3) 0.08122(12) -0.00224(17) 0.0671(8) Uani 1 1 d
C22 C 0.2312(4) 0.10425(16) -0.0777(2) 0.0851(10) Uani 1 1 d
C14 C 0.2353(3) 0.18488(17) 0.3876(2) 0.0815(10) Uani 1 1 d
C13 C 0.2402(3) 0.14797(18) 0.4516(2) 0.0864(11) Uani 1 1 d
C21 C 0.3571(4) 0.10676(16) -0.06869(19) 0.0852(11) Uani 1 1 d
C12 C 0.2952(4) 0.09465(18) 0.4442(2) 0.0927(11) Uani 1 1 d
H17A H 0.366(2) 0.1237(11) 0.1847(14) 0.059(7) Uiso 1 1 d
H2 H 0.245(2) 0.4172(10) 0.2204(13) 0.056(7) Uiso 1 1 d
H9 H 0.118(2) 0.3411(11) 0.2225(14) 0.063(7) Uiso 1 1 d
H17B H 0.482(2) 0.0999(10) 0.2264(13) 0.059(7) Uiso 1 1 d
H6 H 0.243(2) 0.1858(11) 0.0630(14) 0.055(7) Uiso 1 1 d
H8 H -0.023(3) 0.2680(11) 0.1929(15) 0.071(8) Uiso 1 1 d
H18A H 0.493(3) 0.0270(11) 0.1202(14) 0.065(8) Uiso 1 1 d
H1N1 H 0.407(2) 0.0067(12) 0.2421(16) 0.074(8) Uiso 1 1 d
H3 H 0.433(2) 0.3472(10) 0.1695(13) 0.054(7) Uiso 1 1 d
H1N2 H 0.272(3) 0.0278(11) 0.2112(15) 0.071(8) Uiso 1 1 d
H7 H 0.033(3) 0.1882(13) 0.1129(15) 0.079(8) Uiso 1 1 d
H18B H 0.394(2) -0.0256(13) 0.1178(15) 0.074(8) Uiso 1 1 d
H13 H 0.206(3) 0.1590(13) 0.501(2) 0.095(10) Uiso 1 1 d
H10C H 0.437(3) 0.2227(17) 0.051(2) 0.120(13) Uiso 1 1 d
H15 H 0.274(3) 0.1917(13) 0.2671(18) 0.090(10) Uiso 1 1 d
H10A H 0.453(4) 0.2881(19) 0.055(2) 0.132(17) Uiso 1 1 d
H14 H 0.198(3) 0.2254(14) 0.3900(18) 0.095(10) Uiso 1 1 d
H24 H 0.166(2) 0.0337(12) 0.0849(16) 0.068(8) Uiso 1 1 d
H10B H 0.496(4) 0.2542(18) 0.122(2) 0.141(17) Uiso 1 1 d
H11 H 0.381(3) 0.0410(14) 0.3684(18) 0.090(10) Uiso 1 1 d
H20 H 0.500(3) 0.0826(12) 0.0066(16) 0.078(9) Uiso 1 1 d
H22 H 0.192(3) 0.1201(15) -0.127(2) 0.115(12) Uiso 1 1 d
H21 H 0.405(3) 0.1258(16) -0.104(2) 0.119(13) Uiso 1 1 d
H12 H 0.308(3) 0.0670(14) 0.490(2) 0.109(11) Uiso 1 1 d

loop_
_atom_site_aniso_label
_atom_site_aniso_U_11
_atom_site_aniso_U_22
_atom_site_aniso_U_33
_atom_site_aniso_U_23
_atom_site_aniso_U_13
_atom_site_aniso_U_12
O1 0.0475(10) 0.0400(10) 0.0889(13) -0.0026(9) -0.0080(9) -0.0027(8)
O2 0.0369(10) 0.0522(10) 0.0883(13) -0.0108(9) -0.0076(9) 0.0014(8)
C1 0.0422(15) 0.0399(14) 0.0425(13) 0.0005(10) -0.0020(10) -0.0004(11)
C2 0.0350(14) 0.0412(14) 0.0578(15) -0.0008(12) 0.0033(12) 0.0022(11)
C3 0.0361(14) 0.0500(16) 0.0449(14) -0.0024(11) 0.0002(11) 0.0014(11)
C9 0.0478(15) 0.0451(15) 0.0620(16) -0.0087(13) 0.0040(13) -0.0063(12)
C4 0.0400(13) 0.0369(13) 0.0427(12) -0.0015(10) -0.0049(11) -0.0004(10)
C5 0.0517(15) 0.0420(14) 0.0493(14) -0.0018(11) -0.0030(12) 0.0033(11)
C6 0.071(2) 0.0417(15) 0.0549(16) -0.0094(12) -0.0054(14) 0.0007(14)
C8 0.0491(17) 0.0567(18) 0.078(2) -0.0066(14) 0.0041(15) -0.0089(14)
C7 0.068(2) 0.0497(17) 0.0726(19) -0.0033(14) -0.0111(16) -0.0161(15)
C10 0.065(2) 0.075(2) 0.110(3) -0.036(2) 0.018(2) 0.0080(19)
N1 0.0427(12) 0.0410(11) 0.0458(12) -0.0013(9) -0.0014(10) 0.0083(9)
C16 0.0459(13) 0.0415(14) 0.0481(14) -0.0042(11) -0.0050(11) -0.0036(11)
C19 0.0610(16) 0.0443(14) 0.0439(14) -0.0122(11) 0.0043(13) 0.0034(12)
C17 0.0575(18) 0.0428(15) 0.0520(16) -0.0007(12) 0.0014(14) -0.0058(13)
C18 0.0590(19) 0.0581(19) 0.0536(17) -0.0053(13) 0.0052(14) 0.0153(14)
C15 0.0569(16) 0.0620(18) 0.0656(19) -0.0077(16) -0.0068(15) 0.0110(14)
C24 0.068(2) 0.0722(19) 0.0594(18) 0.0010(15) -0.0085(16) -0.0112(15)
C23 0.081(2) 0.088(2) 0.072(2) -0.0027(18) -0.021(2) -0.0048(19)
C11 0.114(3) 0.0547(18) 0.0577(19) 0.0013(15) 0.0073(18) 0.0116(18)
C20 0.072(2) 0.0697(19) 0.0597(19) -0.0077(15) 0.0142(17) 0.0071(16)
C22 0.109(3) 0.091(2) 0.055(2) -0.0053(18) -0.014(2) 0.012(2)
C14 0.069(2) 0.081(2) 0.094(3) -0.027(2) 0.0034(19) 0.0153(18)
C13 0.086(2) 0.105(3) 0.068(2) -0.035(2) 0.020(2) -0.023(2)
C21 0.117(3) 0.083(2) 0.056(2) 0.0085(17) 0.020(2) 0.003(2)
C12 0.139(3) 0.084(3) 0.054(2) -0.0030(19) 0.012(2) -0.012(2)

loop_
_atom_type_symbol
_atom_type_description
_atom_type_scat_dispersion_real
_atom_type_scat_dispersion_imag
_atom_type_scat_source
C C 0.0033 0.0016 'International Tables Vol C Tables 4.2.6.8 and 6.1.1.4'
N N 0.0061 0.0033 'International Tables Vol C Tables 4.2.6.8 and 6.1.1.4'
O O 0.0106 0.0060 'International Tables Vol C Tables 4.2.6.8 and 6.1.1.4'
H H 0.0000 0.0000 'International Tables Vol C Tables 4.2.6.8 and 6.1.1.4'

loop_
_geom_angle_atom_site_label_1
_geom_angle_atom_site_label_2
_geom_angle_atom_site_label_3
_geom_angle
O2 C1 O1 123.1(2)
O2 C1 C2 119.3(2)
O1 C1 C2 117.7(2)
C3 C2 C1 124.1(2)
C3 C2 H2 121.7(15)
C1 C2 H2 114.0(15)
C2 C3 C4 127.7(2)
C2 C3 H3 117.2(14)
C4 C3 H3 115.0(14)
C8 C9 C4 121.8(2)
C8 C9 H9 120.9(14)
C4 C9 H9 117.3(14)
C9 C4 C5 118.2(2)
C9 C4 C3 120.6(2)
C5 C4 C3 121.2(2)
C6 C5 C4 118.9(2)
C6 C5 C10 119.5(2)
C4 C5 C10 121.6(2)
C7 C6 C5 121.6(2)
C7 C6 H6 122.6(14)
C5 C6 H6 115.8(14)
C9 C8 C7 119.6(3)
C9 C8 H8 118.1(16)
C7 C8 H8 122.3(15)
C6 C7 C8 120.0(3)
C6 C7 H7 122.2(16)
C8 C7 H7 117.8(16)
C5 C10 H10C 110(2)
C5 C10 H10A 111(2)
H10C C10 H10A 110(3)
C5 C10 H10B 115(2)
H10C C10 H10B 111(3)
H10A C10 H10B 99(3)
C17 N1 C18 113.9(2)
C17 N1 H1N1 109.6(14)
C18 N1 H1N1 105.8(14)
C17 N1 H1N2 110.4(14)
C18 N1 H1N2 111.8(14)
H1N1 N1 H1N2 105(2)
C11 C16 C15 118.6(3)
C11 C16 C17 122.2(2)
C15 C16 C17 119.2(2)
C20 C19 C24 118.1(3)
C20 C19 C18 120.3(3)
C24 C19 C18 121.5(3)
N1 C17 C16 112.2(2)
N1 C17 H17A 109.8(14)
C16 C17 H17A 110.8(14)
N1 C17 H17B 106.7(14)
C16 C17 H17B 112.9(14)
H17A C17 H17B 104(2)
N1 C18 C19 115.1(2)
N1 C18 H18A 106.2(15)
C19 C18 H18A 109.3(15)
N1 C18 H18B 105.2(14)
C19 C18 H18B 113.2(14)
H18A C18 H18B 107(2)
C14 C15 C16 120.4(3)
C14 C15 H15 121.6(18)
C16 C15 H15 118.0(18)
C23 C24 C19 120.9(3)
C23 C24 H24 120.5(16)
C19 C24 H24 118.6(16)
C22 C23 C24 120.3(4)
C22 C23 H23 120(2)
C24 C23 H23 120(2)
C16 C11 C12 120.9(3)
C16 C11 H11 121.3(19)
C12 C11 H11 117.8(19)
C19 C20 C21 120.6(3)
C19 C20 H20 116.9(17)
C21 C20 H20 122.6(17)
C23 C22 C21 120.0(4)
C23 C22 H22 120(2)
C21 C22 H22 120(2)
C13 C14 C15 120.1(3)
C13 C14 H14 123.5(18)
C15 C14 H14 116.4(18)
C14 C13 C12 120.0(3)
C14 C13 H13 120.8(19)
C12 C13 H13 119.3(19)
C22 C21 C20 120.1(4)
C22 C21 H21 121(2)
C20 C21 H21 119(2)
C13 C12 C11 120.0(4)
C13 C12 H12 123.7(19)
C11 C12 H12 116.2(19)

loop_
_geom_bond_atom_site_label_1
_geom_bond_atom_site_label_2
_geom_bond_distance
O1 C1 1.262(3)
O2 C1 1.243(3)
C1 C2 1.492(3)
C2 C3 1.305(3)
C2 H2 0.90(2)
C3 C4 1.462(3)
C3 H3 0.92(2)
C9 C8 1.370(3)
C9 C4 1.397(3)
C9 H9 0.95(3)
C4 C5 1.403(3)
C5 C6 1.387(3)
C5 C10 1.499(4)
C6 C7 1.369(4)
C6 H6 0.94(2)
C8 C7 1.372(4)
C8 H8 0.95(3)
C7 H7 0.98(3)
C10 H10C 0.90(4)
C10 H10A 0.94(4)
C10 H10B 0.95(4)
N1 C17 1.483(3)
N1 C18 1.488(3)
N1 H1N1 1.04(3)
N1 H1N2 1.01(3)
C16 C11 1.362(4)
C16 C15 1.379(3)
C16 C17 1.499(3)
C19 C20 1.371(4)
C19 C24 1.381(4)
C19 C18 1.509(4)
C17 H17A 0.98(2)
C17 H17B 0.95(3)
C18 H18A 0.95(3)
C18 H18B 1.04(3)
C15 C14 1.378(4)
C15 H15 0.97(3)
C24 C23 1.379(4)
C24 H24 0.95(3)
C23 C22 1.351(5)
C23 H23 1.00(4)
C11 C12 1.380(4)
C11 H11 0.92(3)
C20 C21 1.390(4)
C20 H20 0.95(3)
C22 C21 1.364(5)
C22 H22 0.99(4)
C14 C13 1.359(5)
C14 H14 1.01(3)
C13 C12 1.358(5)
C13 H13 0.94(3)
C21 H21 0.90(4)
C12 H12 1.00(3)

loop_
_geom_hbond_atom_site_label_D
_geom_hbond_atom_site_label_H
_geom_hbond_atom_site_label_A
_geom_hbond_distance_DH
_geom_hbond_distance_HA
_geom_hbond_distance_DA
_geom_hbond_angle_DHA
_geom_hbond_site_symmetry_A
N1 H1N1 O2 1.04(3) 1.74(3) 2.727(2) 159(2) 4_645
N1 H1N1 O1 1.04(3) 2.37(3) 3.084(3) 125.2(18) 4_645
N1 H1N2 O1 1.01(3) 1.70(3) 2.699(3) 173(2) 7_655
